data_2228357
loop_
_publ_author_name
'Fun, Hoong-Kun'
'Yeap, Chin Sing'
'Shetty, Shobhitha'
'Kalluraya, Balakrishna'

_publ_section_title
;
 2,3-Dibromo-1-(4-chlorophenyl)-3-(5-nitro-2-furyl)propan-1-one
;
_journal_coeditor_code HB5734
_journal_issue 12
_journal_name_full 'Acta Crystallographica Section E'
_journal_page_first o3220
_journal_paper_doi 10.1107/S1600536810046829
_journal_volume 66
_journal_year 2010
_chemical_formula_iupac 'C13 H8 Br2 Cl N O4'
_chemical_formula_moiety 'C13 H8 Br2 Cl N O4'
_chemical_formula_sum 'C13 H8 Br2 Cl N O4'
_chemical_formula_weight 437.47
_chemical_name_systematic
;
2,3-Dibromo-1-(4-chlorophenyl)-3-(5-nitro-2-furyl)propan-1-one
;
_space_group_IT_number 2
_symmetry_cell_setting triclinic
_symmetry_space_group_name_Hall '-P 1'
_symmetry_space_group_name_H-M 'P -1'
_atom_sites_solution_hydrogens geom
_atom_sites_solution_primary direct
_atom_sites_solution_secondary difmap
_audit_creation_method SHELXL-97
_cell_angle_alpha 92.731(2)
_cell_angle_beta 107.000(2)
_cell_angle_gamma 114.299(2)
_cell_formula_units_Z 2
_cell_length_a 8.4932(11)
_cell_length_b 9.4501(12)
_cell_length_c 10.5665(14)
_cell_measurement_reflns_used 6344
_cell_measurement_temperature 100
_cell_measurement_theta_max 30.05
_cell_measurement_theta_min 2.76
_cell_volume 725.32(16)
_computing_cell_refinement 'SAINT (Bruker, 2009)'
_computing_data_collection 'APEX2 (Bruker, 2009)'
_computing_data_reduction 'SAINT (Bruker, 2009)'
_computing_molecular_graphics 'SHELXTL (Sheldrick, 2008)'
_computing_publication_material 'SHELXTL (Sheldrick, 2008) and PLATON (Spek, 2009)'
_computing_structure_refinement 'SHELXTL (Sheldrick, 2008)'
_computing_structure_solution 'SHELXTL (Sheldrick, 2008)'
_diffrn_ambient_temperature 100
_diffrn_measured_fraction_theta_full 0.997
_diffrn_measured_fraction_theta_max 0.997
_diffrn_measurement_device_type 'Bruker APEXII DUO CCD'
_diffrn_measurement_method '\f and \w scans'
_diffrn_radiation_monochromator graphite
_diffrn_radiation_source 'fine-focus sealed tube'
_diffrn_radiation_type MoK\a
_diffrn_radiation_wavelength 0.71073
_diffrn_reflns_av_R_equivalents 0.0324
_diffrn_reflns_av_sigmaI/netI 0.0306
_diffrn_reflns_limit_h_max 11
_diffrn_reflns_limit_h_min -11
_diffrn_reflns_limit_k_max 12
_diffrn_reflns_limit_k_min -12
_diffrn_reflns_limit_l_max 14
_diffrn_reflns_limit_l_min -14
_diffrn_reflns_number 13696
_diffrn_reflns_theta_full 29.00
_diffrn_reflns_theta_max 29.00
_diffrn_reflns_theta_min 2.41
_diffrn_standards_number 0
_exptl_absorpt_coefficient_mu 5.786
_exptl_absorpt_correction_T_max 0.5872
_exptl_absorpt_correction_T_min 0.2971
_exptl_absorpt_correction_type multi-scan
_exptl_absorpt_process_details '(<i>SADABS</i>; Bruker, 2009)'
_exptl_crystal_colour colourless
_exptl_crystal_density_diffrn 2.003
_exptl_crystal_density_method 'not measured'
_exptl_crystal_description block
_exptl_crystal_F_000 424
_exptl_crystal_size_max 0.28
_exptl_crystal_size_mid 0.18
_exptl_crystal_size_min 0.10
_refine_diff_density_max 0.363
_refine_diff_density_min -0.411
_refine_ls_extinction_method none
_refine_ls_goodness_of_fit_ref 1.197
_refine_ls_hydrogen_treatment constr
_refine_ls_matrix_type full
_refine_ls_number_parameters 227
_refine_ls_number_reflns 3856
_refine_ls_number_restraints 0
_refine_ls_restrained_S_all 1.197
_refine_ls_R_factor_all 0.0345
_refine_ls_R_factor_gt 0.0284
_refine_ls_shift/su_max 0.002
_refine_ls_shift/su_mean <0.001
_refine_ls_structure_factor_coef Fsqd
_refine_ls_weighting_details 'calc w=1/[\s^2^(Fo^2^)+(0.0000P)^2^+0.7632P] where P=(Fo^2^+2Fc^2^)/3'
_refine_ls_weighting_scheme calc
_refine_ls_wR_factor_gt 0.0627
_refine_ls_wR_factor_ref 0.0642
_reflns_number_gt 3398
_reflns_number_total 3856
_reflns_threshold_expression 'I > 2\s(I)'
_cod_data_source_file hb5734.cif
_cod_data_source_block I
_cod_database_code 2228357
_cod_database_fobs_code 2228357

loop_
_symmetry_equiv_pos_as_xyz
'x, y, z'
'-x, -y, -z'

loop_
_atom_site_type_symbol
_atom_site_label
_atom_site_fract_x
_atom_site_fract_y
_atom_site_fract_z
_atom_site_U_iso_or_equiv
_atom_site_adp_type
_atom_site_calc_flag
_atom_site_refinement_flags
_atom_site_occupancy
_atom_site_disorder_assembly
_atom_site_disorder_group
Br Br1A 0.6289(7) 0.5168(5) 0.7250(5) 0.0356(5) Uani d P 0.512(11) A 1
Br Br2A 0.3194(8) 0.1148(6) 0.9250(8) 0.0268(7) Uani d P 0.512(11) A 1
Br Br1B 0.3164(8) 0.1124(6) 0.9164(8) 0.0282(9) Uani d P 0.488(11) A 2
Br Br2B 0.5885(6) 0.5025(6) 0.7004(5) 0.0321(5) Uani d P 0.488(11) A 2
Cl Cl1 -0.35654(9) 0.23719(8) 0.24802(6) 0.02977(14) Uani d . 1 . .
O O1 0.2656(3) 0.4225(2) 0.86289(18) 0.0295(4) Uani d . 1 A .
O O2 0.6347(3) 0.1530(2) 0.76863(18) 0.0345(5) Uani d . 1 A .
O O3 0.8567(3) -0.0787(3) 0.7618(2) 0.0470(6) Uani d . 1 . .
O O4 0.6542(3) -0.0476(3) 0.5983(2) 0.0393(5) Uani d . 1 . .
N N1 0.7574(3) -0.0148(3) 0.7148(2) 0.0300(5) Uani d . 1 . .
C C1 -0.0395(3) 0.3544(3) 0.6339(2) 0.0249(5) Uani d . 1 . .
H H1A -0.0353 0.4008 0.7151 0.030 Uiso calc R 1 . .
C C2 -0.1827(3) 0.3272(3) 0.5175(2) 0.0245(5) Uani d . 1 . .
H H2A -0.2771 0.3520 0.5201 0.029 Uiso calc R 1 . .
C C3 -0.1840(3) 0.2625(3) 0.3966(2) 0.0239(5) Uani d . 1 . .
C C4 -0.0475(4) 0.2207(3) 0.3908(3) 0.0331(6) Uani d . 1 . .
H H4A -0.0507 0.1768 0.3089 0.040 Uiso calc R 1 . .
C C5 0.0930(4) 0.2451(4) 0.5083(3) 0.0370(7) Uani d . 1 . .
H H5A 0.1844 0.2161 0.5056 0.044 Uiso calc R 1 . .
C C6 0.0998(3) 0.3129(3) 0.6312(3) 0.0282(5) Uani d . 1 A .
C C7 0.2512(4) 0.3473(3) 0.7606(3) 0.0350(6) Uani d . 1 . .
C C8A 0.4124(8) 0.3173(8) 0.7467(6) 0.0243(15) Uani d P 0.512(11) A 1
H H8AA 0.3686 0.2261 0.6753 0.029 Uiso calc PR 0.512(11) A 1
C C8B 0.3687(8) 0.2509(8) 0.7864(6) 0.0206(14) Uani d P 0.488(11) A 2
H H8BA 0.3450 0.1875 0.7008 0.025 Uiso calc PR 0.488(11) A 2
C C9A 0.5118(8) 0.2949(8) 0.8801(5) 0.0231(16) Uani d P 0.512(11) A 1
H H9AA 0.5574 0.3905 0.9473 0.028 Uiso calc PR 0.512(11) A 1
C C9B 0.5707(8) 0.3651(8) 0.8459(6) 0.0217(15) Uani d P 0.488(11) A 2
H H9BA 0.5934 0.4294 0.9306 0.026 Uiso calc PR 0.488(11) A 2
C C10 0.6760(4) 0.2677(4) 0.8747(3) 0.0405(7) Uani d . 1 . .
C C11 0.8308(4) 0.2911(3) 0.9747(3) 0.0291(5) Uani d . 1 A .
H H11A 0.8863 0.3628 1.0561 0.035 Uiso calc R 1 . .
C C12 0.8923(3) 0.1848(3) 0.9317(3) 0.0276(5) Uani d . 1 . .
H H12A 0.9958 0.1724 0.9780 0.033 Uiso calc R 1 A .
C C13 0.7676(3) 0.1059(3) 0.8086(3) 0.0255(5) Uani d . 1 A .

loop_
_atom_site_aniso_label
_atom_site_aniso_U_11
_atom_site_aniso_U_22
_atom_site_aniso_U_33
_atom_site_aniso_U_12
_atom_site_aniso_U_13
_atom_site_aniso_U_23
Br1A 0.0434(14) 0.0312(8) 0.0500(15) 0.0229(10) 0.0299(11) 0.0179(9)
Br2A 0.0255(13) 0.0341(15) 0.0279(8) 0.0156(11) 0.0148(8) 0.0104(8)
Br1B 0.0261(13) 0.0214(13) 0.0353(17) 0.0091(9) 0.0099(8) 0.0066(8)
Br2B 0.0354(11) 0.0366(8) 0.0392(11) 0.0216(9) 0.0234(8) 0.0171(7)
Cl1 0.0302(3) 0.0323(3) 0.0260(3) 0.0153(3) 0.0070(2) 0.0031(2)
O1 0.0310(9) 0.0303(10) 0.0275(9) 0.0170(8) 0.0066(8) -0.0019(7)
O2 0.0341(10) 0.0431(11) 0.0270(9) 0.0272(9) -0.0004(8) -0.0104(8)
O3 0.0382(12) 0.0446(13) 0.0647(15) 0.0293(11) 0.0128(11) -0.0026(11)
O4 0.0475(12) 0.0398(12) 0.0333(11) 0.0217(10) 0.0156(10) -0.0021(9)
N1 0.0277(11) 0.0272(11) 0.0409(13) 0.0138(9) 0.0180(10) 0.0027(10)
C1 0.0273(12) 0.0260(12) 0.0254(12) 0.0142(10) 0.0118(10) 0.0017(10)
C2 0.0235(12) 0.0278(13) 0.0265(12) 0.0141(10) 0.0105(10) 0.0043(10)
C3 0.0196(11) 0.0223(12) 0.0260(12) 0.0073(9) 0.0062(9) 0.0012(9)
C4 0.0289(13) 0.0387(15) 0.0301(13) 0.0174(12) 0.0067(11) -0.0082(11)
C5 0.0260(13) 0.0458(17) 0.0363(14) 0.0202(13) 0.0041(11) -0.0143(13)
C6 0.0231(12) 0.0288(13) 0.0298(13) 0.0128(10) 0.0052(10) -0.0066(10)
C7 0.0273(13) 0.0362(15) 0.0372(14) 0.0185(12) 0.0017(11) -0.0118(12)
C8A 0.026(3) 0.025(3) 0.023(3) 0.014(2) 0.008(2) 0.001(2)
C8B 0.028(3) 0.020(3) 0.017(2) 0.012(2) 0.009(2) 0.003(2)
C9A 0.022(3) 0.025(3) 0.023(2) 0.012(2) 0.007(2) -0.001(2)
C9B 0.024(3) 0.023(3) 0.025(3) 0.012(2) 0.015(2) 0.007(2)
C10 0.0381(16) 0.0500(18) 0.0316(14) 0.0307(15) -0.0030(12) -0.0162(13)
C11 0.0253(12) 0.0356(14) 0.0253(12) 0.0147(11) 0.0065(10) -0.0004(10)
C12 0.0227(12) 0.0318(14) 0.0314(13) 0.0133(11) 0.0114(10) 0.0083(11)
C13 0.0248(12) 0.0267(12) 0.0323(13) 0.0153(10) 0.0141(10) 0.0064(10)

loop_
_atom_type_symbol
_atom_type_description
_atom_type_scat_dispersion_real
_atom_type_scat_dispersion_imag
_atom_type_scat_source
C C 0.0033 0.0016 'International Tables Vol C Tables 4.2.6.8 and 6.1.1.4'
H H 0.0000 0.0000 'International Tables Vol C Tables 4.2.6.8 and 6.1.1.4'
N N 0.0061 0.0033 'International Tables Vol C Tables 4.2.6.8 and 6.1.1.4'
O O 0.0106 0.0060 'International Tables Vol C Tables 4.2.6.8 and 6.1.1.4'
Cl Cl 0.1484 0.1585 'International Tables Vol C Tables 4.2.6.8 and 6.1.1.4'
Br Br -0.2901 2.4595 'International Tables Vol C Tables 4.2.6.8 and 6.1.1.4'

loop_
_geom_angle_atom_site_label_1
_geom_angle_atom_site_label_2
_geom_angle_atom_site_label_3
_geom_angle_site_symmetry_1
_geom_angle_site_symmetry_3
_geom_angle
_geom_angle_publ_flag
C13 O2 C10 . . 104.5(2) ?
O4 N1 O3 . . 125.4(2) ?
O4 N1 C13 . . 119.5(2) ?
O3 N1 C13 . . 115.2(2) ?
C2 C1 C6 . . 120.7(2) ?
C2 C1 H1A . . 119.6 ?
C6 C1 H1A . . 119.6 ?
C1 C2 C3 . . 119.0(2) ?
C1 C2 H2A . . 120.5 ?
C3 C2 H2A . . 120.5 ?
C2 C3 C4 . . 121.5(2) ?
C2 C3 Cl1 . . 119.61(18) ?
C4 C3 Cl1 . . 118.85(19) ?
C5 C4 C3 . . 119.0(2) ?
C5 C4 H4A . . 120.5 ?
C3 C4 H4A . . 120.5 ?
C4 C5 C6 . . 120.7(2) ?
C4 C5 H5A . . 119.7 ?
C6 C5 H5A . . 119.7 ?
C5 C6 C1 . . 119.0(2) ?
C5 C6 C7 . . 123.3(2) ?
C1 C6 C7 . . 117.7(2) ?
O1 C7 C6 . . 122.1(2) ?
O1 C7 C8A . . 121.7(3) ?
C6 C7 C8A . . 114.6(3) ?
O1 C7 C8B . . 113.5(3) ?
C6 C7 C8B . . 122.3(3) ?
C8A C7 C8B . . 29.3(2) ?
C9A C8A C7 . . 108.0(5) ?
C9A C8A Br1A . . 99.1(4) ?
C7 C8A Br1A . . 114.4(4) ?
C9A C8A H8AA . . 111.6 ?
C7 C8A H8AA . . 111.6 ?
Br1A C8A H8AA . . 111.6 ?
C9B C8B C7 . . 109.4(5) ?
C9B C8B Br1B . . 106.2(5) ?
C7 C8B Br1B . . 112.8(4) ?
C9B C8B H8BA . . 109.5 ?
C7 C8B H8BA . . 109.5 ?
Br1B C8B H8BA . . 109.5 ?
C8A C9A C10 . . 110.9(5) ?
C8A C9A Br2A . . 105.0(5) ?
C10 C9A Br2A . . 114.6(4) ?
C8A C9A H9AA . . 108.7 ?
C10 C9A H9AA . . 108.7 ?
Br2A C9A H9AA . . 108.7 ?
C10 C9B C8B . . 107.3(5) ?
C10 C9B Br2B . . 122.0(4) ?
C8B C9B Br2B . . 99.1(4) ?
C10 C9B H9BA . . 109.2 ?
C8B C9B H9BA . . 109.2 ?
Br2B C9B H9BA . . 109.2 ?
C11 C10 O2 . . 110.9(2) ?
C11 C10 C9B . . 131.8(3) ?
O2 C10 C9B . . 115.6(3) ?
C11 C10 C9A . . 130.1(3) ?
O2 C10 C9A . . 114.4(3) ?
C9B C10 C9A . . 31.3(2) ?
C10 C11 C12 . . 106.6(2) ?
C10 C11 H11A . . 126.7 ?
C12 C11 H11A . . 126.7 ?
C13 C12 C11 . . 104.8(2) ?
C13 C12 H12A . . 127.6 ?
C11 C12 H12A . . 127.6 ?
O2 C13 C12 . . 113.2(2) ?
O2 C13 N1 . . 116.0(2) ?
C12 C13 N1 . . 130.8(2) ?

loop_
_geom_bond_atom_site_label_1
_geom_bond_atom_site_label_2
_geom_bond_site_symmetry_2
_geom_bond_distance
_geom_bond_publ_flag
Br1A C8A . 2.102(8) ?
Br2A C9A . 2.008(9) ?
Br1B C8B . 1.962(11) ?
Br2B C9B . 2.059(8) ?
Cl1 C3 . 1.732(3) ?
O1 C7 . 1.211(3) ?
O2 C13 . 1.343(3) ?
O2 C10 . 1.377(3) ?
O3 N1 . 1.235(3) ?
O4 N1 . 1.220(3) ?
N1 C13 . 1.433(3) ?
C1 C2 . 1.377(3) ?
C1 C6 . 1.398(3) ?
C1 H1A . 0.9300 ?
C2 C3 . 1.385(3) ?
C2 H2A . 0.9300 ?
C3 C4 . 1.385(3) ?
C4 C5 . 1.378(4) ?
C4 H4A . 0.9300 ?
C5 C6 . 1.395(3) ?
C5 H5A . 0.9300 ?
C6 C7 . 1.488(4) ?
C7 C8A . 1.553(5) ?
C7 C8B . 1.586(6) ?
C8A C9A . 1.492(9) ?
C8A H8AA . 0.9800 ?
C8B C9B . 1.511(9) ?
C8B H8BA . 0.9800 ?
C9A C10 . 1.534(5) ?
C9A H9AA . 0.9800 ?
C9B C10 . 1.511(6) ?
C9B H9BA . 0.9800 ?
C10 C11 . 1.349(4) ?
C11 C12 . 1.420(3) ?
C11 H11A . 0.9300 ?
C12 C13 . 1.349(4) ?
C12 H12A . 0.9300 ?

loop_
_geom_hbond_atom_site_label_D
_geom_hbond_atom_site_label_H
_geom_hbond_atom_site_label_A
_geom_hbond_site_symmetry_A
_geom_hbond_distance_DH
_geom_hbond_distance_HA
_geom_hbond_distance_DA
_geom_hbond_angle_DHA
_geom_hbond_publ_flag
C9A H9AA O1 2_667 0.98 2.26 3.199(6) 160 yes
C4 H4A O3 2_656 0.93 2.46 3.184(4) 135 yes

loop_
_geom_torsion_atom_site_label_1
_geom_torsion_atom_site_label_2
_geom_torsion_atom_site_label_3
_geom_torsion_atom_site_label_4
_geom_torsion_site_symmetry_1
_geom_torsion_site_symmetry_2
_geom_torsion_site_symmetry_3
_geom_torsion_site_symmetry_4
_geom_torsion
_geom_torsion_publ_flag
C6 C1 C2 C3 . . . . -2.0(4) ?
C1 C2 C3 C4 . . . . 1.8(4) ?
C1 C2 C3 Cl1 . . . . -176.6(2) ?
C2 C3 C4 C5 . . . . -0.4(4) ?
Cl1 C3 C4 C5 . . . . 178.1(2) ?
C3 C4 C5 C6 . . . . -0.9(5) ?
C4 C5 C6 C1 . . . . 0.7(5) ?
C4 C5 C6 C7 . . . . -177.8(3) ?
C2 C1 C6 C5 . . . . 0.8(4) ?
C2 C1 C6 C7 . . . . 179.4(3) ?
C5 C6 C7 O1 . . . . 171.3(3) ?
C1 C6 C7 O1 . . . . -7.3(5) ?
C5 C6 C7 C8A . . . . 5.8(5) ?
C1 C6 C7 C8A . . . . -172.8(4) ?
C5 C6 C7 C8B . . . . -26.5(6) ?
C1 C6 C7 C8B . . . . 154.9(4) ?
O1 C7 C8A C9A . . . . 36.2(7) ?
C6 C7 C8A C9A . . . . -158.2(4) ?
C8B C7 C8A C9A . . . . -45.6(6) ?
O1 C7 C8A Br1A . . . . -73.0(6) ?
C6 C7 C8A Br1A . . . . 92.5(4) ?
C8B C7 C8A Br1A . . . . -154.8(7) ?
O1 C7 C8B C9B . . . . -63.8(6) ?
C6 C7 C8B C9B . . . . 132.7(4) ?
C8A C7 C8B C9B . . . . 49.6(6) ?
O1 C7 C8B Br1B . . . . 54.2(5) ?
C6 C7 C8B Br1B . . . . -109.4(4) ?
C8A C7 C8B Br1B . . . . 167.5(7) ?
C7 C8A C9A C10 . . . . -178.9(4) ?
Br1A C8A C9A C10 . . . . -59.4(5) ?
C7 C8A C9A Br2A . . . . 56.7(5) ?
Br1A C8A C9A Br2A . . . . 176.2(3) ?
C7 C8B C9B C10 . . . . 177.3(3) ?
Br1B C8B C9B C10 . . . . 55.3(5) ?
C7 C8B C9B Br2B . . . . -54.9(5) ?
Br1B C8B C9B Br2B . . . . -176.9(3) ?
C13 O2 C10 C11 . . . . 1.0(4) ?
C13 O2 C10 C9B . . . . 168.0(4) ?
C13 O2 C10 C9A . . . . -157.4(4) ?
C8B C9B C10 C11 . . . . -144.5(5) ?
Br2B C9B C10 C11 . . . . 102.5(5) ?
C8B C9B C10 O2 . . . . 51.9(6) ?
Br2B C9B C10 O2 . . . . -61.1(6) ?
C8B C9B C10 C9A . . . . -43.5(6) ?
Br2B C9B C10 C9A . . . . -156.5(8) ?
C8A C9A C10 C11 . . . . 156.7(5) ?
Br2A C9A C10 C11 . . . . -84.6(5) ?
C8A C9A C10 O2 . . . . -50.1(7) ?
Br2A C9A C10 O2 . . . . 68.6(5) ?
C8A C9A C10 C9B . . . . 49.6(6) ?
Br2A C9A C10 C9B . . . . 168.2(7) ?
O2 C10 C11 C12 . . . . -0.5(4) ?
C9B C10 C11 C12 . . . . -164.7(5) ?
C9A C10 C11 C12 . . . . 153.5(5) ?
C10 C11 C12 C13 . . . . -0.2(3) ?
C10 O2 C13 C12 . . . . -1.1(3) ?
C10 O2 C13 N1 . . . . -179.8(3) ?
C11 C12 C13 O2 . . . . 0.9(3) ?
C11 C12 C13 N1 . . . . 179.3(3) ?
O4 N1 C13 O2 . . . . 13.2(4) ?
O3 N1 C13 O2 . . . . -166.3(2) ?
O4 N1 C13 C12 . . . . -165.2(3) ?
O3 N1 C13 C12 . . . . 15.3(4) ?
